data_7248777
loop_
_publ_author_name
'\/Lyczko, Krzysztof'
'Pogorzelska, Anna'
'Cz\;e\'scik, Urszula'
'Koronkiewicz, Miros\/lawa'
'Rode, Joanna E.'
'Bednarek, El\.zbieta'
'Kaw\;ecki, Robert'
'W\;egrzy\'nska, Karolina'
'Baraniak, Anna'
'Milczarek, Ma\/lgorzata'
'Dobrowolski, Jan Cz.'

_publ_section_title
;
 Tricarbonyl rhenium(i) complexes with 8-hydroxyquinolines: structural,
 chemical, antibacterial, and anticancer characteristics
;
_journal_issue 25
_journal_name_full 'RSC Advances'
_journal_page_first 18080
_journal_page_last 18092
_journal_paper_doi 10.1039/D4RA03141E
_journal_volume 14
_journal_year 2024
_chemical_formula_moiety 'C22 H16 N3 O4 Re'
_chemical_formula_sum 'C22 H16 N3 O4 Re'
_chemical_formula_weight 572.58
_chemical_name_systematic
;
tricarbonyl-(5-phenyl-1H-pyrazole)-(2-methylquinolin-8-olato-N,O)-rhenium(I)
;
_space_group_crystal_system triclinic
_space_group_IT_number 2
_space_group_name_Hall '-P 1'
_space_group_name_H-M_alt 'P -1'
_atom_sites_solution_hydrogens mixed
_atom_sites_solution_primary direct
_audit_creation_date 2023-11-18
_audit_creation_method
;
Olex2 1.5
(compiled 2023.08.24 svn.re1ec1418 for OlexSys, GUI svn.r6817)
;
_audit_update_record
;
2024-04-21 deposited with the CCDC.	2024-05-26 downloaded from the CCDC.
;
_cell_angle_alpha 79.872(3)
_cell_angle_beta 84.527(2)
_cell_angle_gamma 83.437(3)
_cell_formula_units_Z 2
_cell_length_a 7.8950(2)
_cell_length_b 10.3914(4)
_cell_length_c 12.3893(3)
_cell_measurement_reflns_used 11582
_cell_measurement_temperature 100.0(1)
_cell_measurement_theta_max 70.8550
_cell_measurement_theta_min 3.6010
_cell_volume 991.07(5)
_computing_cell_refinement 'CrysAlisPro (Rigaku OD, 2022)'
_computing_data_collection 'CrysAlisPro (Rigaku OD, 2022)'
_computing_data_reduction 'CrysAlisPro (Rigaku OD, 2022)'
_computing_molecular_graphics 'Olex2 1.5 (Dolomanov et al., 2009)'
_computing_publication_material 'Olex2 1.5 (Dolomanov et al., 2009)'
_computing_structure_refinement 'SHELXL 2017/1 (Sheldrick, 2015)'
_computing_structure_solution 'SHELXT 2014/5 (Sheldrick, 2014)'
_diffrn_ambient_temperature 100.0(1)
_diffrn_detector_area_resol_mean 16.0131
_diffrn_measured_fraction_theta_full 0.998
_diffrn_measured_fraction_theta_max 0.983
_diffrn_measurement_device_type 'SuperNova, Dual, Cu at home/near, Eos'
_diffrn_measurement_method '\w scans'
_diffrn_radiation_type CuK\a
_diffrn_radiation_wavelength 1.54184
_diffrn_reflns_av_R_equivalents 0.0389
_diffrn_reflns_av_unetI/netI 0.0274
_diffrn_reflns_Laue_measured_fraction_full 0.998
_diffrn_reflns_Laue_measured_fraction_max 0.983
_diffrn_reflns_limit_h_max 9
_diffrn_reflns_limit_h_min -9
_diffrn_reflns_limit_k_max 12
_diffrn_reflns_limit_k_min -12
_diffrn_reflns_limit_l_max 12
_diffrn_reflns_limit_l_min -14
_diffrn_reflns_number 14084
_diffrn_reflns_point_group_measured_fraction_full 0.998
_diffrn_reflns_point_group_measured_fraction_max 0.983
_diffrn_reflns_theta_full 67.684
_diffrn_reflns_theta_max 70.699
_diffrn_reflns_theta_min 3.635
_diffrn_source 'micro-focus sealed X-ray tube'
_exptl_absorpt_coefficient_mu 12.294
_exptl_absorpt_correction_T_max 1.00000
_exptl_absorpt_correction_T_min 0.26309
_exptl_absorpt_correction_type multi-scan
_exptl_absorpt_process_details 'CrysAlisPro (Rigaku OD, 2022)'
_exptl_crystal_colour orange
_exptl_crystal_density_diffrn 1.919
_exptl_crystal_description block
_exptl_crystal_F_000 552
_exptl_crystal_size_max 0.20
_exptl_crystal_size_mid 0.10
_exptl_crystal_size_min 0.04
_refine_diff_density_max 1.139
_refine_diff_density_min -1.122
_refine_diff_density_rms 0.112
_refine_ls_extinction_method none
_refine_ls_goodness_of_fit_ref 1.087
_refine_ls_hydrogen_treatment mixed
_refine_ls_matrix_type full
_refine_ls_number_parameters 276
_refine_ls_number_reflns 3747
_refine_ls_number_restraints 0
_refine_ls_restrained_S_all 1.087
_refine_ls_R_factor_all 0.0224
_refine_ls_R_factor_gt 0.0218
_refine_ls_shift/su_max 0.001
_refine_ls_shift/su_mean 0.000
_refine_ls_structure_factor_coef Fsqd
_refine_ls_weighting_details 'w=1/[\s^2^(Fo^2^)+(0.0318P)^2^+1.0943P] where P=(Fo^2^+2Fc^2^)/3'
_refine_ls_weighting_scheme calc
_refine_ls_wR_factor_gt 0.0549
_refine_ls_wR_factor_ref 0.0552
_reflns_Friedel_coverage 0.000
_reflns_number_gt 3668
_reflns_number_total 3747
_reflns_threshold_expression 'I > 2\s(I)'
_cod_data_source_file d4ra03141e2.cif
_cod_data_source_block 8-re(co)3(meQ)hphpz
_cod_original_cell_volume 991.08(5)
_cod_database_code 7248777
_shelx_shelxl_version_number 2017/1
_shelx_space_group_comment
;
The symmetry employed for this shelxl refinement is uniquely defined
by the following loop, which should always be used as a source of
symmetry information in preference to the above space-group names.
They are only intended as comments.
;
_olex2_refinement_description
;
1. Fixed Uiso
 At 1.2 times of:
  All C(H) groups
 At 1.5 times of:
  All C(H,H,H) groups
2.a Aromatic/amide H refined with riding coordinates:
 C15(H15), C16(H16), C18(H18), C10(H10), C22(H22), C21(H21), C5(H5), C8(H8),
 C19(H19), C9(H9), C6(H6), C20(H20)
2.b Idealised Me refined as rotating group:
 C13(H13A,H13B,H13C)
;
_olex2_submission_special_instructions 'No special instructions were received'

loop_
_space_group_symop_operation_xyz
'x, y, z'
'-x, -y, -z'

loop_
_atom_site_label
_atom_site_type_symbol
_atom_site_fract_x
_atom_site_fract_y
_atom_site_fract_z
_atom_site_U_iso_or_equiv
_atom_site_adp_type
_atom_site_occupancy
_atom_site_site_symmetry_order
_atom_site_calc_flag
_atom_site_refinement_flags_posn
_atom_site_refinement_flags_adp
_atom_site_refinement_flags_occupancy
_atom_site_disorder_assembly
_atom_site_disorder_group
Re1 Re 0.06060(2) 0.71549(2) 0.77679(2) 0.01268(6) Uani 1 1 d . . . . .
O4 O 0.0153(3) 0.5203(2) 0.77442(19) 0.0157(4) Uani 1 1 d . . . . .
O1 O -0.1164(3) 0.7084(2) 1.00841(19) 0.0215(5) Uani 1 1 d . . . . .
O3 O -0.2715(3) 0.8567(2) 0.68536(19) 0.0222(5) Uani 1 1 d . . . . .
N2 N 0.3068(3) 0.6178(2) 0.8294(2) 0.0142(5) Uani 1 1 d . . . . .
O2 O 0.1597(3) 0.9886(2) 0.7937(2) 0.0252(5) Uani 1 1 d . . . . .
N1 N 0.1777(3) 0.6811(3) 0.6133(2) 0.0185(6) Uani 1 1 d . . . . .
N3 N 0.3345(3) 0.4849(2) 0.8501(2) 0.0156(5) Uani 1 1 d . . . . .
C11 C 0.0837(4) 0.4702(3) 0.6860(3) 0.0171(6) Uani 1 1 d . . . . .
C2 C 0.1229(4) 0.8863(3) 0.7855(3) 0.0161(6) Uani 1 1 d . . . . .
C17 C 0.5669(4) 0.3036(3) 0.8740(3) 0.0162(6) Uani 1 1 d . . . . .
C12 C 0.1701(4) 0.5527(3) 0.5999(3) 0.0178(6) Uani 1 1 d . . . . .
C3 C -0.1483(4) 0.8014(3) 0.7190(3) 0.0158(6) Uani 1 1 d . . . . .
C14 C 0.5017(4) 0.4434(3) 0.8592(2) 0.0146(6) Uani 1 1 d . . . . .
C15 C 0.5868(4) 0.5551(3) 0.8447(3) 0.0188(6) Uani 1 1 d . . . . .
H15 H 0.706033 0.559255 0.846783 0.023 Uiso 1 1 calc R U . . .
C7 C 0.2439(4) 0.5031(3) 0.5044(3) 0.0235(7) Uani 1 1 d . . . . .
C1 C -0.0465(4) 0.7115(3) 0.9212(3) 0.0154(6) Uani 1 1 d . . . . .
C16 C 0.4605(4) 0.6605(3) 0.8264(3) 0.0179(6) Uani 1 1 d . . . . .
H16 H 0.481263 0.750347 0.813480 0.021 Uiso 1 1 calc R U . . .
C18 C 0.7318(4) 0.2670(3) 0.9078(3) 0.0224(7) Uani 1 1 d . . . . .
H18 H 0.798097 0.331405 0.923145 0.027 Uiso 1 1 calc R U . . .
C10 C 0.0777(4) 0.3397(3) 0.6766(3) 0.0225(7) Uani 1 1 d . . . . .
H10 H 0.022071 0.282863 0.734242 0.027 Uiso 1 1 calc R U . . .
C22 C 0.4716(4) 0.2083(3) 0.8514(3) 0.0193(6) Uani 1 1 d . . . . .
H22 H 0.359593 0.232712 0.827835 0.023 Uiso 1 1 calc R U . . .
C21 C 0.5394(4) 0.0775(3) 0.8630(3) 0.0239(7) Uani 1 1 d . . . . .
H21 H 0.473668 0.012680 0.847626 0.029 Uiso 1 1 calc R U . . .
C5 C 0.3283(5) 0.7185(4) 0.4355(3) 0.0295(8) Uani 1 1 d . . . . .
H5 H 0.381480 0.778055 0.378835 0.035 Uiso 1 1 calc R U . . .
C8 C 0.2340(5) 0.3698(4) 0.4977(3) 0.0294(8) Uani 1 1 d . . . . .
H8 H 0.283398 0.335267 0.434536 0.035 Uiso 1 1 calc R U . . .
C19 C 0.7986(4) 0.1361(3) 0.9190(3) 0.0271(8) Uani 1 1 d . . . . .
H19 H 0.910892 0.111456 0.941923 0.032 Uiso 1 1 calc R U . . .
C9 C 0.1535(5) 0.2908(4) 0.5822(3) 0.0299(8) Uani 1 1 d . . . . .
H9 H 0.148469 0.201104 0.577349 0.036 Uiso 1 1 calc R U . . .
C6 C 0.3241(5) 0.5925(4) 0.4216(3) 0.0293(8) Uani 1 1 d . . . . .
H6 H 0.375179 0.564297 0.356098 0.035 Uiso 1 1 calc R U . . .
C20 C 0.7033(5) 0.0416(3) 0.8970(3) 0.0267(8) Uani 1 1 d . . . . .
H20 H 0.749635 -0.047752 0.905163 0.032 Uiso 1 1 calc R U . . .
C4 C 0.2549(4) 0.7629(3) 0.5326(3) 0.0227(7) Uani 1 1 d . . . . .
C13 C 0.2658(5) 0.9015(4) 0.5457(3) 0.0335(9) Uani 1 1 d . . . . .
H13A H 0.151498 0.941836 0.565925 0.050 Uiso 1 1 calc R U . . .
H13B H 0.311370 0.950646 0.476164 0.050 Uiso 1 1 calc R U . . .
H13C H 0.341612 0.903059 0.603506 0.050 Uiso 1 1 calc R U . . .
H3 H 0.255(5) 0.445(3) 0.853(3) 0.008(8) Uiso 1 1 d . . . . .

loop_
_atom_site_aniso_label
_atom_site_aniso_U_11
_atom_site_aniso_U_22
_atom_site_aniso_U_33
_atom_site_aniso_U_23
_atom_site_aniso_U_13
_atom_site_aniso_U_12
Re1 0.01174(9) 0.01024(8) 0.01519(9) -0.00123(6) -0.00112(6) 0.00122(5)
O4 0.0151(10) 0.0111(9) 0.0209(12) -0.0022(8) -0.0026(9) -0.0014(8)
O1 0.0203(11) 0.0237(11) 0.0186(12) -0.0020(9) 0.0018(9) 0.0009(9)
O3 0.0176(11) 0.0227(11) 0.0248(13) -0.0001(10) -0.0078(9) 0.0039(9)
N2 0.0127(12) 0.0117(11) 0.0175(13) -0.0013(10) -0.0021(10) 0.0007(9)
O2 0.0270(12) 0.0148(11) 0.0359(14) -0.0079(10) -0.0021(10) -0.0052(9)
N1 0.0165(13) 0.0193(13) 0.0194(14) -0.0021(11) -0.0062(11) 0.0009(10)
N3 0.0138(13) 0.0120(11) 0.0202(14) -0.0014(10) -0.0012(10) -0.0007(10)
C11 0.0140(14) 0.0167(14) 0.0225(17) -0.0080(12) -0.0089(12) 0.0037(11)
C2 0.0127(14) 0.0159(14) 0.0180(16) -0.0003(12) -0.0009(12) 0.0013(11)
C17 0.0157(14) 0.0177(14) 0.0139(15) -0.0022(12) 0.0011(12) 0.0020(11)
C12 0.0150(14) 0.0197(15) 0.0192(17) -0.0053(13) -0.0079(12) 0.0051(11)
C3 0.0177(15) 0.0117(13) 0.0186(16) -0.0033(12) -0.0019(12) -0.0027(12)
C14 0.0134(14) 0.0185(14) 0.0119(14) -0.0032(11) -0.0031(11) 0.0017(11)
C15 0.0140(14) 0.0199(15) 0.0235(17) -0.0061(13) -0.0025(12) -0.0005(12)
C7 0.0206(16) 0.0323(18) 0.0190(17) -0.0110(14) -0.0074(13) 0.0071(13)
C1 0.0152(14) 0.0108(13) 0.0203(17) -0.0022(12) -0.0084(12) 0.0036(11)
C16 0.0157(14) 0.0153(14) 0.0228(17) -0.0041(12) -0.0002(12) -0.0023(11)
C18 0.0205(16) 0.0207(15) 0.0263(18) -0.0053(14) -0.0070(14) 0.0031(12)
C10 0.0210(16) 0.0176(15) 0.0305(19) -0.0056(14) -0.0111(14) 0.0015(12)
C22 0.0168(15) 0.0191(15) 0.0209(17) -0.0026(12) -0.0008(12) 0.0016(12)
C21 0.0235(17) 0.0180(15) 0.0299(19) -0.0054(14) 0.0004(14) -0.0004(12)
C5 0.0263(18) 0.040(2) 0.0197(18) -0.0007(15) 0.0020(14) -0.0029(15)
C8 0.0273(18) 0.0355(19) 0.029(2) -0.0194(16) -0.0099(15) 0.0105(15)
C19 0.0218(17) 0.0268(17) 0.031(2) -0.0063(15) -0.0078(14) 0.0095(13)
C9 0.0280(18) 0.0238(17) 0.043(2) -0.0172(16) -0.0161(17) 0.0066(14)
C6 0.0262(18) 0.046(2) 0.0163(17) -0.0112(16) -0.0021(14) 0.0042(15)
C20 0.0281(18) 0.0181(15) 0.031(2) -0.0036(14) -0.0011(15) 0.0078(13)
C4 0.0206(16) 0.0282(17) 0.0174(17) 0.0006(14) -0.0012(13) -0.0014(13)
C13 0.042(2) 0.0265(18) 0.028(2) 0.0058(15) 0.0062(16) -0.0103(16)

loop_
_atom_type_symbol
_atom_type_description
_atom_type_scat_dispersion_real
_atom_type_scat_dispersion_imag
_atom_type_scat_source
C C 0.0181 0.0091 'International Tables Vol C Tables 4.2.6.8 and 6.1.1.4'
H H 0.0000 0.0000 'International Tables Vol C Tables 4.2.6.8 and 6.1.1.4'
N N 0.0311 0.0180 'International Tables Vol C Tables 4.2.6.8 and 6.1.1.4'
O O 0.0492 0.0322 'International Tables Vol C Tables 4.2.6.8 and 6.1.1.4'
Re Re -5.2083 5.8923 'International Tables Vol C Tables 4.2.6.8 and 6.1.1.4'

loop_
_geom_angle_atom_site_label_1
_geom_angle_atom_site_label_2
_geom_angle_atom_site_label_3
_geom_angle
_geom_angle_site_symmetry_1
_geom_angle_site_symmetry_3
_geom_angle_publ_flag
O4 Re1 N2 81.51(9) . . ?
O4 Re1 N1 77.05(9) . . ?
N2 Re1 N1 82.22(10) . . ?
C2 Re1 O4 174.22(10) . . ?
C2 Re1 N2 92.75(11) . . ?
C2 Re1 N1 102.99(12) . . ?
C2 Re1 C3 87.59(12) . . ?
C3 Re1 O4 98.18(11) . . ?
C3 Re1 N2 175.55(11) . . ?
C3 Re1 N1 93.38(12) . . ?
C1 Re1 O4 92.36(11) . . ?
C1 Re1 N2 95.41(11) . . ?
C1 Re1 N1 169.36(11) . . ?
C1 Re1 C2 87.45(13) . . ?
C1 Re1 C3 89.04(13) . . ?
C11 O4 Re1 115.72(19) . . ?
N3 N2 Re1 120.76(19) . . ?
C16 N2 Re1 132.4(2) . . ?
C16 N2 N3 105.4(2) . . ?
C12 N1 Re1 111.1(2) . . ?
C4 N1 Re1 129.9(2) . . ?
C4 N1 C12 119.0(3) . . ?
N2 N3 H3 118(2) . . ?
C14 N3 N2 111.8(3) . . ?
C14 N3 H3 131(2) . . ?
O4 C11 C12 118.7(3) . . ?
O4 C11 C10 122.6(3) . . ?
C10 C11 C12 118.7(3) . . ?
O2 C2 Re1 178.2(3) . . ?
C18 C17 C14 118.7(3) . . ?
C22 C17 C14 121.8(3) . . ?
C22 C17 C18 119.4(3) . . ?
N1 C12 C11 117.2(3) . . ?
N1 C12 C7 122.5(3) . . ?
C11 C12 C7 120.3(3) . . ?
O3 C3 Re1 177.7(3) . . ?
N3 C14 C17 122.5(3) . . ?
N3 C14 C15 106.5(3) . . ?
C15 C14 C17 130.8(3) . . ?
C14 C15 H15 127.3 . . ?
C14 C15 C16 105.4(3) . . ?
C16 C15 H15 127.3 . . ?
C8 C7 C12 119.2(3) . . ?
C6 C7 C12 116.6(3) . . ?
C6 C7 C8 124.2(3) . . ?
O1 C1 Re1 178.0(3) . . ?
N2 C16 C15 110.9(3) . . ?
N2 C16 H16 124.6 . . ?
C15 C16 H16 124.6 . . ?
C17 C18 H18 120.1 . . ?
C19 C18 C17 119.9(3) . . ?
C19 C18 H18 120.1 . . ?
C11 C10 H10 119.7 . . ?
C11 C10 C9 120.5(3) . . ?
C9 C10 H10 119.7 . . ?
C17 C22 H22 119.8 . . ?
C17 C22 C21 120.3(3) . . ?
C21 C22 H22 119.8 . . ?
C22 C21 H21 120.0 . . ?
C20 C21 C22 120.0(3) . . ?
C20 C21 H21 120.0 . . ?
C6 C5 H5 119.4 . . ?
C6 C5 C4 121.2(3) . . ?
C4 C5 H5 119.4 . . ?
C7 C8 H8 120.0 . . ?
C9 C8 C7 119.9(3) . . ?
C9 C8 H8 120.0 . . ?
C18 C19 H19 119.7 . . ?
C20 C19 C18 120.6(3) . . ?
C20 C19 H19 119.7 . . ?
C10 C9 H9 119.4 . . ?
C8 C9 C10 121.3(3) . . ?
C8 C9 H9 119.4 . . ?
C7 C6 H6 119.9 . . ?
C5 C6 C7 120.1(3) . . ?
C5 C6 H6 119.9 . . ?
C21 C20 H20 120.1 . . ?
C19 C20 C21 119.8(3) . . ?
C19 C20 H20 120.1 . . ?
N1 C4 C5 120.6(3) . . ?
N1 C4 C13 119.9(3) . . ?
C5 C4 C13 119.5(3) . . ?
C4 C13 H13A 109.5 . . ?
C4 C13 H13B 109.5 . . ?
C4 C13 H13C 109.5 . . ?
H13A C13 H13B 109.5 . . ?
H13A C13 H13C 109.5 . . ?
H13B C13 H13C 109.5 . . ?

loop_
_geom_bond_atom_site_label_1
_geom_bond_atom_site_label_2
_geom_bond_distance
_geom_bond_site_symmetry_2
_geom_bond_publ_flag
Re1 O4 2.105(2) . ?
Re1 N2 2.189(2) . ?
Re1 N1 2.215(3) . ?
Re1 C2 1.918(3) . ?
Re1 C3 1.922(3) . ?
Re1 C1 1.900(3) . ?
O4 C11 1.336(4) . ?
O1 C1 1.162(4) . ?
O3 C3 1.147(4) . ?
N2 N3 1.356(4) . ?
N2 C16 1.333(4) . ?
O2 C2 1.158(4) . ?
N1 C12 1.382(4) . ?
N1 C4 1.340(4) . ?
N3 C14 1.350(4) . ?
N3 H3 0.79(4) . ?
C11 C12 1.419(5) . ?
C11 C10 1.387(4) . ?
C17 C14 1.471(4) . ?
C17 C18 1.396(4) . ?
C17 C22 1.390(4) . ?
C12 C7 1.421(5) . ?
C14 C15 1.383(4) . ?
C15 H15 0.9500 . ?
C15 C16 1.397(4) . ?
C7 C8 1.413(5) . ?
C7 C6 1.411(5) . ?
C16 H16 0.9500 . ?
C18 H18 0.9500 . ?
C18 C19 1.389(5) . ?
C10 H10 0.9500 . ?
C10 C9 1.411(5) . ?
C22 H22 0.9500 . ?
C22 C21 1.392(4) . ?
C21 H21 0.9500 . ?
C21 C20 1.389(5) . ?
C5 H5 0.9500 . ?
C5 C6 1.354(6) . ?
C5 C4 1.414(5) . ?
C8 H8 0.9500 . ?
C8 C9 1.366(6) . ?
C19 H19 0.9500 . ?
C19 C20 1.381(5) . ?
C9 H9 0.9500 . ?
C6 H6 0.9500 . ?
C20 H20 0.9500 . ?
C4 C13 1.490(5) . ?
C13 H13A 0.9800 . ?
C13 H13B 0.9800 . ?
C13 H13C 0.9800 . ?

loop_
_geom_hbond_atom_site_label_D
_geom_hbond_atom_site_label_H
_geom_hbond_atom_site_label_A
_geom_hbond_distance_DH
_geom_hbond_distance_HA
_geom_hbond_distance_DA
_geom_hbond_angle_DHA
_geom_hbond_site_symmetry_A
_geom_hbond_publ_flag
C15 H15 O4 0.95 2.53 3.406(4) 152.9 1_655 yes
C13 H13B O3 0.98 2.58 3.461(4) 149.0 2_576 yes

loop_
_geom_torsion_atom_site_label_1
_geom_torsion_atom_site_label_2
_geom_torsion_atom_site_label_3
_geom_torsion_atom_site_label_4
_geom_torsion
_geom_torsion_site_symmetry_1
_geom_torsion_site_symmetry_2
_geom_torsion_site_symmetry_3
_geom_torsion_site_symmetry_4
_geom_torsion_publ_flag
Re1 O4 C11 C12 -3.8(3) . . . . ?
Re1 O4 C11 C10 174.4(2) . . . . ?
Re1 N2 N3 C14 167.3(2) . . . . ?
Re1 N2 C16 C15 -165.6(2) . . . . ?
Re1 N1 C12 C11 3.5(3) . . . . ?
Re1 N1 C12 C7 -176.8(2) . . . . ?
Re1 N1 C4 C5 177.2(2) . . . . ?
Re1 N1 C4 C13 -2.0(5) . . . . ?
O4 C11 C12 N1 0.0(4) . . . . ?
O4 C11 C12 C7 -179.8(3) . . . . ?
O4 C11 C10 C9 -179.2(3) . . . . ?
N2 N3 C14 C17 -175.7(3) . . . . ?
N2 N3 C14 C15 0.6(4) . . . . ?
N1 C12 C7 C8 178.6(3) . . . . ?
N1 C12 C7 C6 -1.1(4) . . . . ?
N3 N2 C16 C15 0.2(4) . . . . ?
N3 C14 C15 C16 -0.4(4) . . . . ?
C11 C12 C7 C8 -1.7(5) . . . . ?
C11 C12 C7 C6 178.6(3) . . . . ?
C11 C10 C9 C8 -0.2(5) . . . . ?
C17 C14 C15 C16 175.5(3) . . . . ?
C17 C18 C19 C20 -0.1(6) . . . . ?
C17 C22 C21 C20 -0.2(5) . . . . ?
C12 N1 C4 C5 -0.3(5) . . . . ?
C12 N1 C4 C13 -179.6(3) . . . . ?
C12 C11 C10 C9 -1.1(4) . . . . ?
C12 C7 C8 C9 0.3(5) . . . . ?
C12 C7 C6 C5 0.1(5) . . . . ?
C14 C17 C18 C19 -177.9(3) . . . . ?
C14 C17 C22 C21 177.9(3) . . . . ?
C14 C15 C16 N2 0.1(4) . . . . ?
C7 C8 C9 C10 0.6(5) . . . . ?
C16 N2 N3 C14 -0.5(4) . . . . ?
C18 C17 C14 N3 -165.4(3) . . . . ?
C18 C17 C14 C15 19.3(5) . . . . ?
C18 C17 C22 C21 0.4(5) . . . . ?
C18 C19 C20 C21 0.3(6) . . . . ?
C10 C11 C12 N1 -178.2(3) . . . . ?
C10 C11 C12 C7 2.0(4) . . . . ?
C22 C17 C14 N3 17.1(5) . . . . ?
C22 C17 C14 C15 -158.3(3) . . . . ?
C22 C17 C18 C19 -0.3(5) . . . . ?
C22 C21 C20 C19 -0.2(6) . . . . ?
C8 C7 C6 C5 -179.6(3) . . . . ?
C6 C7 C8 C9 -180.0(3) . . . . ?
C6 C5 C4 N1 -0.6(5) . . . . ?
C6 C5 C4 C13 178.6(3) . . . . ?
C4 N1 C12 C11 -178.5(3) . . . . ?
C4 N1 C12 C7 1.2(4) . . . . ?
C4 C5 C6 C7 0.7(5) . . . . ?
